data_7028798
loop_
_publ_author_name
'Yang, Song'
'Zhu, Xiancui'
'Zhou, Shuangliu'
'Wang, Shaowu'
'Feng, Zhijun'
'Wei, Yun'
'Miao, Hui'
'Guo, Liping'
'Wang, Fenhua'
'Zhang, Guangchao'
'Gu, Xiaoxia'
'Mu, Xiaolong'

_publ_section_title
;
 Synthesis, structure, and catalytic activity of novel trinuclear
 rare-earth metal amido complexes incorporating \m-\h(5):\h(1) bonding
 indolyl and \m3-oxo groups.
;
_journal_issue 6
_journal_name_full 'Dalton transactions (Cambridge, England : 2003)'
_journal_page_first 2521
_journal_page_last 2533
_journal_paper_doi 10.1039/c3dt51107c
_journal_volume 43
_journal_year 2014
_chemical_formula_sum 'C44 H60 Cl2 N7 O3 Si2 Y3'
_chemical_formula_weight 1128.80
_chemical_name_systematic
;
?
;
_space_group_IT_number 14
_symmetry_cell_setting monoclinic
_symmetry_space_group_name_Hall '-P 2yn'
_symmetry_space_group_name_H-M 'P 1 21/n 1'
_atom_sites_solution_hydrogens geom
_atom_sites_solution_primary direct
_atom_sites_solution_secondary difmap
_audit_creation_method SHELXL-97
_cell_angle_alpha 90.00
_cell_angle_beta 92.884(2)
_cell_angle_gamma 90.00
_cell_formula_units_Z 4
_cell_length_a 15.2219(17)
_cell_length_b 15.9498(18)
_cell_length_c 21.121(2)
_cell_measurement_reflns_used 9947
_cell_measurement_temperature 293(2)
_cell_measurement_theta_max 27.14
_cell_measurement_theta_min 2.32
_cell_volume 5121.4(9)
_computing_cell_refinement 'Bruker SMART'
_computing_data_collection 'Bruker SMART'
_computing_data_reduction 'Bruker SAINT'
_computing_molecular_graphics 'Bruker SHELXTL'
_computing_publication_material 'Bruker SHELXTL'
_computing_structure_refinement 'SHELXL-97 (Sheldrick, 1997)'
_computing_structure_solution 'SHELXS-97 (Sheldrick, 1990)'
_diffrn_ambient_temperature 293(2)
_diffrn_measured_fraction_theta_full 0.996
_diffrn_measured_fraction_theta_max 0.996
_diffrn_measurement_device_type 'CCD area detector'
_diffrn_measurement_method 'phi and omega scans'
_diffrn_radiation_monochromator graphite
_diffrn_radiation_source 'fine-focus sealed tube'
_diffrn_radiation_type MoK\a
_diffrn_radiation_wavelength 0.71073
_diffrn_reflns_av_R_equivalents 0.0617
_diffrn_reflns_av_sigmaI/netI 0.0650
_diffrn_reflns_limit_h_max 19
_diffrn_reflns_limit_h_min -19
_diffrn_reflns_limit_k_max 20
_diffrn_reflns_limit_k_min -20
_diffrn_reflns_limit_l_max 26
_diffrn_reflns_limit_l_min -26
_diffrn_reflns_number 42158
_diffrn_reflns_theta_full 27.00
_diffrn_reflns_theta_max 27.00
_diffrn_reflns_theta_min 1.60
_exptl_absorpt_coefficient_mu 3.566
_exptl_absorpt_correction_T_max 0.7169
_exptl_absorpt_correction_T_min 0.6742
_exptl_absorpt_correction_type none
_exptl_crystal_colour 'light brown'
_exptl_crystal_density_diffrn 1.464
_exptl_crystal_density_method 'not measured'
_exptl_crystal_description block
_exptl_crystal_F_000 2304
_exptl_crystal_size_max 0.12
_exptl_crystal_size_mid 0.11
_exptl_crystal_size_min 0.10
_refine_diff_density_max 0.709
_refine_diff_density_min -0.542
_refine_diff_density_rms 0.076
_refine_ls_extinction_method none
_refine_ls_goodness_of_fit_ref 1.004
_refine_ls_hydrogen_treatment mixed
_refine_ls_matrix_type full
_refine_ls_number_parameters 564
_refine_ls_number_reflns 11137
_refine_ls_number_restraints 300
_refine_ls_restrained_S_all 1.043
_refine_ls_R_factor_all 0.0973
_refine_ls_R_factor_gt 0.0459
_refine_ls_shift/su_max 0.000
_refine_ls_shift/su_mean 0.000
_refine_ls_structure_factor_coef Fsqd
_refine_ls_weighting_details 'calc w=1/[\s^2^(Fo^2^)+(0.0421P)^2^+4.9202P] where P=(Fo^2^+2Fc^2^)/3'
_refine_ls_weighting_scheme calc
_refine_ls_wR_factor_gt 0.0923
_refine_ls_wR_factor_ref 0.1122
_reflns_number_gt 6918
_reflns_number_total 11137
_reflns_threshold_expression >2sigma(I)
_cod_data_source_file c3dt51107c.txt
_cod_data_source_block 100513a
_cod_depositor_comments
;
The following automatic conversions were performed:

'_symmetry_cell_setting' value 'Monoclinic' changed to 'monoclinic'
according to
/usr/data/users/saulius/automatic-downloads/current/RSC/lib/dictionaries/cif_core.dic
dictionary named 'cif_core.dic' version 2.4.2 from 2011-04-26.

Automatic conversion script
Id: cif_fix_values 2281 2013-09-26 08:29:07Z andrius 
;
_cod_original_cell_volume 5121.4(10)
_cod_original_sg_symbol_H-M P2(1)/n
_cod_database_code 7028798

loop_
_symmetry_equiv_pos_as_xyz
'x, y, z'
'-x+1/2, y+1/2, -z+1/2'
'-x, -y, -z'
'x-1/2, -y-1/2, z-1/2'

loop_
_atom_site_label
_atom_site_type_symbol
_atom_site_fract_x
_atom_site_fract_y
_atom_site_fract_z
_atom_site_U_iso_or_equiv
_atom_site_adp_type
_atom_site_occupancy
_atom_site_symmetry_multiplicity
_atom_site_calc_flag
_atom_site_refinement_flags
Y1 Y 0.20702(3) 0.24838(3) 0.00906(2) 0.04052(12) Uani 1 1 d .
Y2 Y 0.38606(3) 0.22315(3) 0.11426(2) 0.04034(12) Uani 1 1 d .
Y3 Y 0.20036(3) 0.25473(2) 0.20081(2) 0.03755(11) Uani 1 1 d .
Cl1 Cl 0.32177(8) 0.11231(8) 0.02487(6) 0.0577(3) Uani 1 1 d .
Cl2 Cl 0.35962(7) 0.33926(7) 0.20428(5) 0.0494(3) Uani 1 1 d .
Si1 Si 0.59040(9) 0.32558(11) 0.10316(8) 0.0681(4) Uani 1 1 d .
Si2 Si 0.58882(9) 0.14215(10) 0.13266(7) 0.0607(4) Uani 1 1 d .
O1 O 0.23958(17) 0.25021(16) 0.10641(13) 0.0380(6) Uani 1 1 d .
O2 O 0.1760(2) 0.1834(2) -0.09313(16) 0.0660(9) Uani 1 1 d U
O3 O 0.2021(2) 0.3145(2) 0.30496(15) 0.0570(8) Uani 1 1 d U
N1 N 0.0671(3) 0.1887(2) 0.02347(19) 0.0543(10) Uani 1 1 d U
N2 N 0.0970(3) 0.3563(2) 0.0022(2) 0.0660(12) Uani 1 1 d U
N3 N 0.3652(2) 0.3168(3) 0.02303(18) 0.0516(10) Uani 1 1 d U
N4 N 0.0944(2) 0.3601(2) 0.18135(18) 0.0484(9) Uani 1 1 d U
N5 N 0.0538(2) 0.1965(2) 0.2071(2) 0.0600(11) Uani 1 1 d U
N6 N 0.3222(2) 0.1342(2) 0.19567(17) 0.0435(9) Uani 1 1 d U
N7 N 0.5348(2) 0.2342(3) 0.11837(18) 0.0527(10) Uani 1 1 d .
C1 C 0.0001(3) 0.2471(3) 0.0250(2) 0.0533(11) Uani 1 1 d U
C2 C -0.0792(4) 0.2074(4) 0.0342(3) 0.0752(15) Uani 1 1 d U
H2 H -0.1338 0.2329 0.0371 0.090 Uiso 1 1 calc R
C3 C -0.0615(4) 0.1241(4) 0.0380(3) 0.0880(18) Uani 1 1 d U
H3 H -0.1021 0.0816 0.0439 0.106 Uiso 1 1 calc R
C4 C 0.0280(4) 0.1142(4) 0.0315(3) 0.0762(16) Uani 1 1 d U
H4 H 0.0571 0.0629 0.0326 0.091 Uiso 1 1 calc R
C5 C 0.0202(3) 0.3316(4) 0.0157(3) 0.0622(14) Uani 1 1 d U
H5 H -0.028(3) 0.369(3) 0.016(2) 0.071(16) Uiso 1 1 d .
C6 C 0.1181(4) 0.4471(4) -0.0002(4) 0.106(2) Uani 1 1 d U
H6A H 0.0669 0.4768 -0.0179 0.127 Uiso 1 1 calc R
H6B H 0.1294 0.4671 0.0428 0.127 Uiso 1 1 calc R
C7 C 0.1909(4) 0.4678(3) -0.0361(3) 0.0824(17) Uani 1 1 d U
H7A H 0.2110 0.5237 -0.0244 0.099 Uiso 1 1 calc R
H7B H 0.1722 0.4689 -0.0807 0.099 Uiso 1 1 calc R
C8 C 0.3075(3) 0.3830(3) 0.0297(2) 0.0508(11) Uani 1 1 d U
H8 H 0.2977 0.4082 0.0684 0.061 Uiso 1 1 calc R
C9 C 0.2658(3) 0.4081(3) -0.0269(3) 0.0609(13) Uani 1 1 d U
C10 C 0.3028(3) 0.3581(4) -0.0740(2) 0.0622(13) Uani 1 1 d U
C11 C 0.2903(4) 0.3541(5) -0.1409(3) 0.0859(18) Uani 1 1 d U
H11 H 0.2511 0.3899 -0.1626 0.103 Uiso 1 1 calc R
C12 C 0.3372(4) 0.2969(6) -0.1723(3) 0.101(2) Uani 1 1 d U
H12 H 0.3298 0.2938 -0.2162 0.121 Uiso 1 1 calc R
C13 C 0.3967(4) 0.2419(5) -0.1406(3) 0.099(2) Uani 1 1 d U
H13 H 0.4267 0.2027 -0.1639 0.119 Uiso 1 1 calc R
C14 C 0.4114(3) 0.2448(4) -0.0763(3) 0.0801(17) Uani 1 1 d U
H14 H 0.4518 0.2090 -0.0557 0.096 Uiso 1 1 calc R
C15 C 0.3642(3) 0.3030(4) -0.0425(2) 0.0573(12) Uani 1 1 d U
C16 C 0.0083(3) 0.3334(3) 0.1810(2) 0.0501(11) Uani 1 1 d U
C17 C -0.0482(3) 0.4003(3) 0.1717(3) 0.0759(16) Uani 1 1 d U
H17 H -0.1093 0.3983 0.1691 0.091 Uiso 1 1 calc R
C18 C 0.0036(4) 0.4706(4) 0.1668(3) 0.0898(18) Uani 1 1 d U
H18 H -0.0158 0.5254 0.1608 0.108 Uiso 1 1 calc R
C19 C 0.0901(4) 0.4436(3) 0.1725(3) 0.0715(15) Uani 1 1 d U
H19 H 0.1388 0.4786 0.1705 0.086 Uiso 1 1 calc R
C20 C -0.0083(3) 0.2483(3) 0.1928(3) 0.0526(12) Uani 1 1 d U
H20 H -0.064(3) 0.231(2) 0.1905(19) 0.042(12) Uiso 1 1 d .
C21 C 0.0320(4) 0.1114(4) 0.2259(4) 0.107(2) Uani 1 1 d U
H21A H 0.0130 0.1133 0.2690 0.129 Uiso 1 1 calc R
H21B H -0.0178 0.0928 0.1990 0.129 Uiso 1 1 calc R
C22 C 0.0968(3) 0.0519(3) 0.2233(4) 0.0898(18) Uani 1 1 d U
H22A H 0.0880 0.0217 0.1837 0.108 Uiso 1 1 calc R
H22B H 0.0891 0.0121 0.2573 0.108 Uiso 1 1 calc R
C23 C 0.2430(3) 0.0960(3) 0.1791(3) 0.0530(12) Uani 1 1 d U
H23 H 0.2270 0.0807 0.1376 0.064 Uiso 1 1 calc R
C24 C 0.1900(3) 0.0824(3) 0.2283(3) 0.0582(12) Uani 1 1 d U
C25 C 0.2411(3) 0.1089(3) 0.2829(3) 0.0554(12) Uani 1 1 d U
C26 C 0.2278(4) 0.1091(4) 0.3487(3) 0.0755(16) Uani 1 1 d U
H26 H 0.1754 0.0895 0.3640 0.091 Uiso 1 1 calc R
C27 C 0.2924(5) 0.1380(4) 0.3889(3) 0.0825(18) Uani 1 1 d U
H27 H 0.2842 0.1379 0.4322 0.099 Uiso 1 1 calc R
C28 C 0.3712(4) 0.1681(4) 0.3669(3) 0.0747(15) Uani 1 1 d U
H28 H 0.4142 0.1878 0.3960 0.090 Uiso 1 1 calc R
C29 C 0.3873(3) 0.1696(3) 0.3037(2) 0.0597(13) Uani 1 1 d U
H29 H 0.4402 0.1901 0.2897 0.072 Uiso 1 1 calc R
C30 C 0.3220(3) 0.1395(3) 0.2612(2) 0.0459(11) Uani 1 1 d U
C31 C 0.7001(4) 0.3336(5) 0.1485(4) 0.121(3) Uani 1 1 d .
H31A H 0.6921 0.3254 0.1929 0.181 Uiso 1 1 calc R
H31B H 0.7249 0.3881 0.1420 0.181 Uiso 1 1 calc R
H31C H 0.7391 0.2915 0.1337 0.181 Uiso 1 1 calc R
C32 C 0.5310(4) 0.4221(4) 0.1238(3) 0.098(2) Uani 1 1 d .
H32A H 0.4781 0.4269 0.0973 0.147 Uiso 1 1 calc R
H32B H 0.5678 0.4700 0.1173 0.147 Uiso 1 1 calc R
H32C H 0.5163 0.4197 0.1674 0.147 Uiso 1 1 calc R
C33 C 0.6143(5) 0.3372(5) 0.0175(3) 0.113(3) Uani 1 1 d .
H33A H 0.5601 0.3374 -0.0078 0.170 Uiso 1 1 calc R
H33B H 0.6501 0.2911 0.0048 0.170 Uiso 1 1 calc R
H33C H 0.6450 0.3889 0.0114 0.170 Uiso 1 1 calc R
C34 C 0.5118(4) 0.0526(4) 0.1253(4) 0.103(2) Uani 1 1 d .
H34A H 0.5435 0.0013 0.1328 0.155 Uiso 1 1 calc R
H34B H 0.4843 0.0518 0.0834 0.155 Uiso 1 1 calc R
H34C H 0.4676 0.0583 0.1559 0.155 Uiso 1 1 calc R
C35 C 0.6777(5) 0.1186(5) 0.0777(3) 0.116(3) Uani 1 1 d .
H35A H 0.7129 0.0730 0.0944 0.173 Uiso 1 1 calc R
H35B H 0.7139 0.1673 0.0734 0.173 Uiso 1 1 calc R
H35C H 0.6519 0.1033 0.0369 0.173 Uiso 1 1 calc R
C36 C 0.6392(5) 0.1326(5) 0.2144(3) 0.110(2) Uani 1 1 d .
H36A H 0.6691 0.0797 0.2189 0.165 Uiso 1 1 calc R
H36B H 0.5940 0.1358 0.2445 0.165 Uiso 1 1 calc R
H36C H 0.6805 0.1773 0.2222 0.165 Uiso 1 1 calc R
C37 C 0.2013(5) 0.1034(4) -0.1167(3) 0.109(2) Uani 1 1 d U
H37A H 0.2591 0.1070 -0.1338 0.131 Uiso 1 1 calc R
H37B H 0.2038 0.0626 -0.0826 0.131 Uiso 1 1 calc R
C38 C 0.1384(6) 0.0783(5) -0.1648(4) 0.142(3) Uani 1 1 d U
H38A H 0.1155 0.0231 -0.1555 0.171 Uiso 1 1 calc R
H38B H 0.1650 0.0762 -0.2055 0.171 Uiso 1 1 calc R
C39 C 0.0689(6) 0.1396(6) -0.1659(4) 0.148(3) Uani 1 1 d U
H39A H 0.0527 0.1556 -0.2092 0.177 Uiso 1 1 calc R
H39B H 0.0174 0.1167 -0.1469 0.177 Uiso 1 1 calc R
C40 C 0.1006(4) 0.2108(4) -0.1308(3) 0.0955(19) Uani 1 1 d U
H40A H 0.0557 0.2317 -0.1038 0.115 Uiso 1 1 calc R
H40B H 0.1167 0.2553 -0.1593 0.115 Uiso 1 1 calc R
C41 C 0.1212(4) 0.3180(5) 0.3367(3) 0.0971(19) Uani 1 1 d U
H41A H 0.1008 0.2618 0.3453 0.116 Uiso 1 1 calc R
H41B H 0.0765 0.3464 0.3102 0.116 Uiso 1 1 calc R
C42 C 0.1372(4) 0.3631(5) 0.3951(3) 0.107(2) Uani 1 1 d U
H42A H 0.1043 0.4152 0.3940 0.129 Uiso 1 1 calc R
H42B H 0.1185 0.3298 0.4304 0.129 Uiso 1 1 calc R
C43 C 0.2295(4) 0.3803(5) 0.4028(3) 0.0952(19) Uani 1 1 d U
H43A H 0.2576 0.3424 0.4336 0.114 Uiso 1 1 calc R
H43B H 0.2395 0.4375 0.4171 0.114 Uiso 1 1 calc R
C44 C 0.2650(4) 0.3675(4) 0.3390(3) 0.0766(16) Uani 1 1 d U
H44A H 0.2708 0.4206 0.3173 0.092 Uiso 1 1 calc R
H44B H 0.3222 0.3406 0.3427 0.092 Uiso 1 1 calc R

loop_
_atom_site_aniso_label
_atom_site_aniso_U_11
_atom_site_aniso_U_22
_atom_site_aniso_U_33
_atom_site_aniso_U_23
_atom_site_aniso_U_13
_atom_site_aniso_U_12
Y1 0.0333(2) 0.0448(2) 0.0431(3) -0.0018(2) -0.00146(18) -0.00053(19)
Y2 0.0282(2) 0.0525(3) 0.0405(3) -0.0027(2) 0.00402(17) 0.00079(19)
Y3 0.0313(2) 0.0367(2) 0.0453(3) -0.00146(19) 0.00908(17) -0.00207(17)
Cl1 0.0562(7) 0.0591(7) 0.0571(8) -0.0148(6) -0.0043(6) 0.0143(6)
Cl2 0.0437(6) 0.0519(7) 0.0536(7) -0.0119(5) 0.0110(5) -0.0131(5)
Si1 0.0416(8) 0.0952(12) 0.0689(10) -0.0131(9) 0.0161(7) -0.0233(8)
Si2 0.0357(7) 0.0923(11) 0.0542(9) -0.0043(8) 0.0019(6) 0.0107(7)
O1 0.0298(14) 0.0412(16) 0.0430(17) -0.0003(13) 0.0022(12) -0.0005(12)
O2 0.065(2) 0.078(2) 0.053(2) -0.0176(18) -0.0093(17) 0.0018(19)
O3 0.051(2) 0.068(2) 0.054(2) -0.0132(17) 0.0159(16) -0.0048(16)
N1 0.047(2) 0.056(2) 0.060(2) 0.000(2) 0.0035(19) -0.0104(19)
N2 0.047(2) 0.049(2) 0.103(3) 0.018(2) 0.005(2) 0.0045(19)
N3 0.039(2) 0.068(3) 0.048(2) 0.008(2) 0.0006(17) -0.0105(19)
N4 0.041(2) 0.039(2) 0.066(2) 0.0001(18) 0.0047(18) 0.0026(17)
N5 0.038(2) 0.044(2) 0.099(3) 0.015(2) 0.007(2) -0.0069(18)
N6 0.044(2) 0.0377(19) 0.050(2) -0.0011(17) 0.0054(17) 0.0013(16)
N7 0.0310(19) 0.078(3) 0.050(2) -0.009(2) 0.0063(17) -0.0026(19)
C1 0.038(2) 0.068(3) 0.054(3) -0.001(2) 0.003(2) -0.006(2)
C2 0.045(3) 0.092(4) 0.089(4) -0.001(3) 0.012(3) -0.015(3)
C3 0.067(4) 0.085(4) 0.113(4) 0.003(4) 0.018(3) -0.035(3)
C4 0.070(3) 0.062(3) 0.097(4) -0.003(3) 0.013(3) -0.019(3)
C5 0.040(3) 0.069(3) 0.077(3) 0.009(3) 0.000(3) 0.009(3)
C6 0.083(4) 0.065(4) 0.170(5) 0.034(4) 0.018(4) 0.014(3)
C7 0.068(4) 0.060(3) 0.119(4) 0.033(3) 0.005(3) -0.004(3)
C8 0.044(3) 0.052(3) 0.056(3) 0.007(2) 0.001(2) -0.014(2)
C9 0.052(3) 0.058(3) 0.072(3) 0.022(3) 0.003(3) -0.013(2)
C10 0.040(3) 0.093(3) 0.053(3) 0.022(3) 0.000(2) -0.016(2)
C11 0.060(3) 0.144(5) 0.053(3) 0.026(3) -0.001(3) -0.011(3)
C12 0.065(4) 0.188(6) 0.051(4) 0.006(4) 0.012(3) -0.011(4)
C13 0.053(3) 0.183(6) 0.062(4) -0.014(4) 0.021(3) 0.003(4)
C14 0.043(3) 0.141(5) 0.058(3) 0.001(3) 0.011(3) 0.003(3)
C15 0.034(2) 0.093(3) 0.045(3) 0.008(3) 0.005(2) -0.011(2)
C16 0.040(2) 0.045(2) 0.065(3) 0.000(2) 0.003(2) 0.001(2)
C17 0.046(3) 0.063(3) 0.117(4) -0.003(3) -0.012(3) 0.012(3)
C18 0.067(4) 0.050(3) 0.151(5) 0.001(3) -0.009(4) 0.013(3)
C19 0.055(3) 0.044(3) 0.115(4) 0.004(3) -0.002(3) -0.003(2)
C20 0.031(2) 0.058(3) 0.070(3) 0.003(2) 0.008(2) -0.007(2)
C21 0.062(4) 0.060(3) 0.199(6) 0.038(4) 0.003(4) -0.016(3)
C22 0.052(3) 0.047(3) 0.171(5) 0.024(3) 0.015(3) -0.009(3)
C23 0.053(3) 0.032(2) 0.074(3) 0.002(2) -0.001(2) 0.000(2)
C24 0.045(3) 0.035(2) 0.095(4) 0.014(2) 0.009(3) -0.002(2)
C25 0.054(3) 0.044(2) 0.071(3) 0.021(2) 0.026(2) 0.015(2)
C26 0.081(4) 0.069(3) 0.080(4) 0.029(3) 0.037(3) 0.023(3)
C27 0.110(5) 0.082(4) 0.057(4) 0.020(3) 0.025(3) 0.031(4)
C28 0.091(4) 0.081(4) 0.052(3) 0.006(3) -0.002(3) 0.014(3)
C29 0.060(3) 0.061(3) 0.058(3) 0.007(2) 0.002(3) 0.010(2)
C30 0.048(2) 0.040(2) 0.050(3) 0.008(2) 0.008(2) 0.011(2)
C31 0.062(4) 0.158(7) 0.141(7) -0.017(6) -0.012(4) -0.040(5)
C32 0.084(5) 0.089(5) 0.123(6) -0.007(4) 0.026(4) -0.041(4)
C33 0.114(6) 0.145(7) 0.083(5) -0.001(5) 0.033(4) -0.051(5)
C34 0.077(4) 0.081(4) 0.150(7) -0.001(4) -0.017(4) 0.015(4)
C35 0.100(5) 0.137(7) 0.114(6) 0.008(5) 0.053(4) 0.053(5)
C36 0.106(6) 0.142(7) 0.079(5) 0.002(4) -0.020(4) 0.011(5)
C37 0.112(5) 0.111(5) 0.102(4) -0.050(4) -0.027(4) 0.017(4)
C38 0.168(6) 0.119(5) 0.134(5) -0.044(5) -0.064(5) 0.013(5)
C39 0.133(6) 0.151(6) 0.151(6) -0.040(5) -0.070(5) 0.004(5)
C40 0.096(4) 0.112(4) 0.074(4) -0.020(3) -0.033(3) 0.021(4)
C41 0.073(4) 0.144(5) 0.076(4) -0.032(4) 0.018(3) -0.004(4)
C42 0.085(4) 0.160(5) 0.078(4) -0.035(4) 0.019(4) 0.010(4)
C43 0.097(4) 0.119(4) 0.071(4) -0.031(3) 0.028(3) -0.028(4)
C44 0.084(4) 0.079(3) 0.069(3) -0.024(3) 0.023(3) -0.025(3)

loop_
_atom_type_symbol
_atom_type_description
_atom_type_scat_dispersion_real
_atom_type_scat_dispersion_imag
_atom_type_scat_source
C C 0.0033 0.0016 'International Tables Vol C Tables 4.2.6.8 and 6.1.1.4'
H H 0.0000 0.0000 'International Tables Vol C Tables 4.2.6.8 and 6.1.1.4'
N N 0.0061 0.0033 'International Tables Vol C Tables 4.2.6.8 and 6.1.1.4'
O O 0.0106 0.0060 'International Tables Vol C Tables 4.2.6.8 and 6.1.1.4'
Si Si 0.0817 0.0704 'International Tables Vol C Tables 4.2.6.8 and 6.1.1.4'
Cl Cl 0.1484 0.1585 'International Tables Vol C Tables 4.2.6.8 and 6.1.1.4'
Y Y -2.7962 3.5667 'International Tables Vol C Tables 4.2.6.8 and 6.1.1.4'

loop_
_geom_angle_atom_site_label_1
_geom_angle_atom_site_label_2
_geom_angle_atom_site_label_3
_geom_angle
O1 Y1 N1 92.84(12)
O1 Y1 N2 100.35(13)
N1 Y1 N2 70.51(14)
O1 Y1 O2 155.40(11)
N1 Y1 O2 78.79(13)
N2 Y1 O2 98.56(14)
O1 Y1 N3 73.45(11)
N1 Y1 N3 166.21(13)
N2 Y1 N3 109.83(13)
O2 Y1 N3 114.33(12)
O1 Y1 C8 73.84(13)
N1 Y1 C8 144.83(15)
N2 Y1 C8 79.90(15)
O2 Y1 C8 125.25(14)
N3 Y1 C8 30.28(13)
O1 Y1 Cl1 77.15(8)
N1 Y1 Cl1 103.51(10)
N2 Y1 Cl1 173.53(11)
O2 Y1 Cl1 82.34(9)
N3 Y1 Cl1 75.35(9)
C8 Y1 Cl1 104.87(11)
O1 Y1 C15 102.23(12)
N1 Y1 C15 164.11(14)
N2 Y1 C15 111.01(15)
O2 Y1 C15 85.37(14)
N3 Y1 C15 29.51(12)
C8 Y1 C15 47.23(16)
Cl1 Y1 C15 75.42(12)
O1 Y1 C9 100.93(14)
N1 Y1 C9 134.31(15)
N2 Y1 C9 64.25(15)
O2 Y1 C9 101.39(15)
N3 Y1 C9 50.03(13)
C8 Y1 C9 29.09(14)
Cl1 Y1 C9 121.95(11)
C15 Y1 C9 47.82(16)
O1 Y1 C10 118.80(13)
N1 Y1 C10 142.96(13)
N2 Y1 C10 84.36(15)
O2 Y1 C10 78.58(14)
N3 Y1 C10 48.77(12)
C8 Y1 C10 46.69(15)
Cl1 Y1 C10 102.08(12)
C15 Y1 C10 28.67(14)
C9 Y1 C10 28.46(15)
N7 Y2 O1 164.42(12)
N7 Y2 N3 94.16(13)
O1 Y2 N3 74.81(11)
N7 Y2 N6 116.47(13)
O1 Y2 N6 74.94(11)
N3 Y2 N6 149.35(12)
N7 Y2 Cl2 95.94(10)
O1 Y2 Cl2 74.94(7)
N3 Y2 Cl2 96.78(10)
N6 Y2 Cl2 79.96(9)
N7 Y2 Cl1 113.53(10)
O1 Y2 Cl1 75.88(7)
N3 Y2 Cl1 79.79(10)
N6 Y2 Cl1 88.25(9)
Cl2 Y2 Cl1 150.47(4)
O1 Y3 N4 94.78(12)
O1 Y3 O3 152.86(11)
N4 Y3 O3 81.47(12)
O1 Y3 N5 110.09(13)
N4 Y3 N5 70.04(12)
O3 Y3 N5 93.98(13)
O1 Y3 C23 73.84(13)
N4 Y3 C23 145.25(14)
O3 Y3 C23 123.07(14)
N5 Y3 C23 83.00(14)
O1 Y3 N6 73.01(11)
N4 Y3 N6 167.61(12)
O3 Y3 N6 110.33(11)
N5 Y3 N6 111.59(12)
C23 Y3 N6 29.97(12)
O1 Y3 Cl2 75.70(8)
N4 Y3 Cl2 104.38(9)
O3 Y3 Cl2 79.22(8)
N5 Y3 Cl2 171.93(11)
C23 Y3 Cl2 104.30(11)
N6 Y3 Cl2 75.15(8)
O1 Y3 C24 100.53(14)
N4 Y3 C24 133.54(13)
O3 Y3 C24 101.39(15)
N5 Y3 C24 63.50(13)
C23 Y3 C24 28.67(14)
N6 Y3 C24 49.70(12)
Cl2 Y3 C24 121.83(10)
O1 Y3 C30 101.05(12)
N4 Y3 C30 163.62(13)
O3 Y3 C30 82.50(12)
N5 Y3 C30 107.80(13)
C23 Y3 C30 46.18(14)
N6 Y3 C30 28.74(11)
Cl2 Y3 C30 75.83(10)
C24 Y3 C30 47.40(14)
O1 Y3 C25 117.86(12)
N4 Y3 C25 142.09(13)
O3 Y3 C25 77.40(13)
N5 Y3 C25 80.37(14)
C23 Y3 C25 45.92(15)
N6 Y3 C25 48.05(12)
Cl2 Y3 C25 102.13(11)
C24 Y3 C25 28.47(14)
C30 Y3 C25 28.27(12)
Y2 Cl1 Y1 77.29(3)
Y2 Cl2 Y3 78.98(3)
N7 Si1 C32 114.2(2)
N7 Si1 C33 112.6(3)
C32 Si1 C33 105.5(3)
N7 Si1 C31 113.2(3)
C32 Si1 C31 104.8(3)
C33 Si1 C31 105.9(3)
N7 Si2 C34 110.6(2)
N7 Si2 C36 114.1(3)
C34 Si2 C36 104.2(3)
N7 Si2 C35 115.0(3)
C34 Si2 C35 105.6(3)
C36 Si2 C35 106.5(3)
Y1 O1 Y3 149.87(14)
Y1 O1 Y2 104.64(11)
Y3 O1 Y2 105.13(11)
C37 O2 C40 107.6(4)
C37 O2 Y1 130.4(3)
C40 O2 Y1 118.7(3)
C41 O3 C44 108.0(4)
C41 O3 Y3 118.3(3)
C44 O3 Y3 131.8(3)
C4 N1 C1 105.2(4)
C4 N1 Y1 141.2(4)
C1 N1 Y1 113.7(3)
C5 N2 C6 120.6(5)
C5 N2 Y1 114.1(3)
C6 N2 Y1 123.4(3)
C8 N3 C15 104.2(4)
C8 N3 Y2 116.3(3)
C15 N3 Y2 132.6(3)
C8 N3 Y1 75.4(2)
C15 N3 Y1 82.0(2)
Y2 N3 Y1 85.28(11)
C19 N4 C16 105.4(4)
C19 N4 Y3 139.4(3)
C16 N4 Y3 115.1(3)
C20 N5 C21 119.4(4)
C20 N5 Y3 114.2(3)
C21 N5 Y3 126.4(3)
C23 N6 C30 103.5(4)
C23 N6 Y2 116.6(3)
C30 N6 Y2 132.9(3)
C23 N6 Y3 74.3(2)
C30 N6 Y3 83.0(2)
Y2 N6 Y3 85.02(10)
Si2 N7 Si1 121.6(2)
Si2 N7 Y2 114.3(2)
Si1 N7 Y2 123.9(2)
N1 C1 C2 110.1(5)
N1 C1 C5 118.7(4)
C2 C1 C5 131.1(5)
C3 C2 C1 106.5(5)
C3 C2 H2 126.7
C1 C2 H2 126.7
C2 C3 C4 107.4(5)
C2 C3 H3 126.3
C4 C3 H3 126.3
N1 C4 C3 110.8(5)
N1 C4 H4 124.6
C3 C4 H4 124.6
N2 C5 C1 122.4(5)
N2 C5 H5 122(3)
C1 C5 H5 116(3)
C7 C6 N2 115.0(6)
C7 C6 H6A 108.5
N2 C6 H6A 108.5
C7 C6 H6B 108.5
N2 C6 H6B 108.5
H6A C6 H6B 107.5
C6 C7 C9 113.3(5)
C6 C7 H7A 108.9
C9 C7 H7A 108.9
C6 C7 H7B 108.9
C9 C7 H7B 108.9
H7A C7 H7B 107.7
C9 C8 N3 113.5(5)
C9 C8 Y1 81.8(3)
N3 C8 Y1 74.3(2)
C9 C8 H8 123.3
N3 C8 H8 123.3
Y1 C8 H8 112.1
C8 C9 C10 105.3(5)
C8 C9 C7 127.7(6)
C10 C9 C7 126.7(5)
C8 C9 Y1 69.1(3)
C10 C9 Y1 79.8(3)
C7 C9 Y1 111.2(3)
C9 C10 C11 133.5(6)
C9 C10 C15 107.2(4)
C11 C10 C15 119.3(6)
C9 C10 Y1 71.8(3)
C11 C10 Y1 121.8(4)
C15 C10 Y1 71.6(3)
C12 C11 C10 118.2(6)
C12 C11 H11 120.9
C10 C11 H11 120.9
C11 C12 C13 122.0(6)
C11 C12 H12 119.0
C13 C12 H12 119.0
C14 C13 C12 121.5(6)
C14 C13 H13 119.3
C12 C13 H13 119.3
C13 C14 C15 118.0(6)
C13 C14 H14 121.0
C15 C14 H14 121.0
C14 C15 N3 129.1(5)
C14 C15 C10 121.0(5)
N3 C15 C10 109.8(5)
C14 C15 Y1 117.6(4)
N3 C15 Y1 68.5(2)
C10 C15 Y1 79.7(3)
N4 C16 C17 110.4(4)
N4 C16 C20 118.5(4)
C17 C16 C20 131.1(5)
C18 C17 C16 106.6(5)
C18 C17 H17 126.7
C16 C17 H17 126.7
C17 C18 C19 106.6(5)
C17 C18 H18 126.7
C19 C18 H18 126.7
N4 C19 C18 111.0(5)
N4 C19 H19 124.5
C18 C19 H19 124.5
N5 C20 C16 121.9(4)
N5 C20 H20 120(3)
C16 C20 H20 118(3)
C22 C21 N5 117.4(5)
C22 C21 H21A 107.9
N5 C21 H21A 107.9
C22 C21 H21B 107.9
N5 C21 H21B 107.9
H21A C21 H21B 107.2
C21 C22 C24 116.9(5)
C21 C22 H22A 108.1
C24 C22 H22A 108.1
C21 C22 H22B 108.1
C24 C22 H22B 108.1
H22A C22 H22B 107.3
C24 C23 N6 114.8(5)
C24 C23 Y3 82.0(3)
N6 C23 Y3 75.8(2)
C24 C23 H23 122.6
N6 C23 H23 122.6
Y3 C23 H23 110.9
C23 C24 C25 104.5(4)
C23 C24 C22 126.3(6)
C25 C24 C22 129.1(5)
C23 C24 Y3 69.3(2)
C25 C24 Y3 81.0(3)
C22 C24 Y3 111.4(3)
C26 C25 C30 119.1(5)
C26 C25 C24 134.2(5)
C30 C25 C24 106.7(4)
C26 C25 Y3 122.7(3)
C30 C25 Y3 72.5(2)
C24 C25 Y3 70.6(3)
C27 C26 C25 118.9(6)
C27 C26 H26 120.6
C25 C26 H26 120.6
C26 C27 C28 121.4(6)
C26 C27 H27 119.3
C28 C27 H27 119.3
C29 C28 C27 122.1(6)
C29 C28 H28 119.0
C27 C28 H28 119.0
C28 C29 C30 117.7(5)
C28 C29 H29 121.1
C30 C29 H29 121.1
N6 C30 C29 128.9(4)
N6 C30 C25 110.3(4)
C29 C30 C25 120.8(5)
N6 C30 Y3 68.2(2)
C29 C30 Y3 119.4(3)
C25 C30 Y3 79.2(3)
Si1 C31 H31A 109.5
Si1 C31 H31B 109.5
H31A C31 H31B 109.5
Si1 C31 H31C 109.5
H31A C31 H31C 109.5
H31B C31 H31C 109.5
Si1 C32 H32A 109.5
Si1 C32 H32B 109.5
H32A C32 H32B 109.5
Si1 C32 H32C 109.5
H32A C32 H32C 109.5
H32B C32 H32C 109.5
Si1 C33 H33A 109.5
Si1 C33 H33B 109.5
H33A C33 H33B 109.5
Si1 C33 H33C 109.5
H33A C33 H33C 109.5
H33B C33 H33C 109.5
Si2 C34 H34A 109.5
Si2 C34 H34B 109.5
H34A C34 H34B 109.5
Si2 C34 H34C 109.5
H34A C34 H34C 109.5
H34B C34 H34C 109.5
Si2 C35 H35A 109.5
Si2 C35 H35B 109.5
H35A C35 H35B 109.5
Si2 C35 H35C 109.5
H35A C35 H35C 109.5
H35B C35 H35C 109.5
Si2 C36 H36A 109.5
Si2 C36 H36B 109.5
H36A C36 H36B 109.5
Si2 C36 H36C 109.5
H36A C36 H36C 109.5
H36B C36 H36C 109.5
C38 C37 O2 108.5(6)
C38 C37 H37A 110.0
O2 C37 H37A 110.0
C38 C37 H37B 110.0
O2 C37 H37B 110.0
H37A C37 H37B 108.4
C37 C38 C39 106.8(7)
C37 C38 H38A 110.4
C39 C38 H38A 110.4
C37 C38 H38B 110.4
C39 C38 H38B 110.4
H38A C38 H38B 108.6
C40 C39 C38 107.7(6)
C40 C39 H39A 110.2
C38 C39 H39A 110.2
C40 C39 H39B 110.2
C38 C39 H39B 110.2
H39A C39 H39B 108.5
C39 C40 O2 106.6(6)
C39 C40 H40A 110.4
O2 C40 H40A 110.4
C39 C40 H40B 110.4
O2 C40 H40B 110.4
H40A C40 H40B 108.6
O3 C41 C42 108.0(5)
O3 C41 H41A 110.1
C42 C41 H41A 110.1
O3 C41 H41B 110.1
C42 C41 H41B 110.1
H41A C41 H41B 108.4
C43 C42 C41 108.4(5)
C43 C42 H42A 110.0
C41 C42 H42A 110.0
C43 C42 H42B 110.0
C41 C42 H42B 110.0
H42A C42 H42B 108.4
C42 C43 C44 105.5(5)
C42 C43 H43A 110.6
C44 C43 H43A 110.6
C42 C43 H43B 110.6
C44 C43 H43B 110.6
H43A C43 H43B 108.8
O3 C44 C43 105.7(4)
O3 C44 H44A 110.6
C43 C44 H44A 110.6
O3 C44 H44B 110.6
C43 C44 H44B 110.6
H44A C44 H44B 108.7

loop_
_geom_bond_atom_site_label_1
_geom_bond_atom_site_label_2
_geom_bond_distance
Y1 O1 2.091(3)
Y1 N1 2.366(4)
Y1 N2 2.401(4)
Y1 O2 2.420(3)
Y1 N3 2.646(4)
Y1 C8 2.660(4)
Y1 Cl1 2.7954(12)
Y1 C15 2.816(5)
Y1 C9 2.817(5)
Y1 C10 2.919(5)
Y2 N7 2.268(3)
Y2 O1 2.269(3)
Y2 N3 2.446(4)
Y2 N6 2.467(4)
Y2 Cl2 2.6990(12)
Y2 Cl1 2.7316(13)
Y3 O1 2.111(3)
Y3 N4 2.351(3)
Y3 O3 2.397(3)
Y3 N5 2.427(4)
Y3 C23 2.659(4)
Y3 N6 2.678(3)
Y3 Cl2 2.7717(11)
Y3 C24 2.815(4)
Y3 C30 2.862(4)
Y3 C25 2.948(4)
Si1 N7 1.723(4)
Si1 C32 1.849(7)
Si1 C33 1.873(6)
Si1 C31 1.887(6)
Si2 N7 1.703(4)
Si2 C34 1.849(6)
Si2 C36 1.861(6)
Si2 C35 1.865(6)
O2 C37 1.429(7)
O2 C40 1.431(6)
O3 C41 1.431(6)
O3 C44 1.441(6)
N1 C4 1.344(6)
N1 C1 1.382(6)
N2 C5 1.280(6)
N2 C6 1.485(7)
N3 C8 1.386(6)
N3 C15 1.401(6)
N4 C19 1.347(6)
N4 C16 1.377(5)
N5 C20 1.280(6)
N5 C21 1.457(6)
N6 C23 1.380(5)
N6 C30 1.387(5)
C1 C2 1.386(7)
C1 C5 1.398(7)
C2 C3 1.357(8)
C2 H2 0.9300
C3 C4 1.386(8)
C3 H3 0.9300
C4 H4 0.9300
C5 H5 0.95(5)
C6 C7 1.413(8)
C6 H6A 0.9700
C6 H6B 0.9700
C7 C9 1.491(7)
C7 H7A 0.9700
C7 H7B 0.9700
C8 C9 1.384(6)
C8 H8 0.9300
C9 C10 1.414(7)
C10 C11 1.418(7)
C10 C15 1.424(7)
C11 C12 1.352(9)
C11 H11 0.9300
C12 C13 1.406(9)
C12 H12 0.9300
C13 C14 1.366(8)
C13 H13 0.9300
C14 C15 1.393(8)
C14 H14 0.9300
C16 C17 1.378(6)
C16 C20 1.405(6)
C17 C18 1.377(8)
C17 H17 0.9300
C18 C19 1.385(7)
C18 H18 0.9300
C19 H19 0.9300
C20 H20 0.88(4)
C21 C22 1.371(7)
C21 H21A 0.9700
C21 H21B 0.9700
C22 C24 1.499(7)
C22 H22A 0.9700
C22 H22B 0.9700
C23 C24 1.364(7)
C23 H23 0.9300
C24 C25 1.423(7)
C25 C26 1.415(7)
C25 C30 1.421(6)
C26 C27 1.347(8)
C26 H26 0.9300
C27 C28 1.393(8)
C27 H27 0.9300
C28 C29 1.369(7)
C28 H28 0.9300
C29 C30 1.392(6)
C29 H29 0.9300
C31 H31A 0.9600
C31 H31B 0.9600
C31 H31C 0.9600
C32 H32A 0.9600
C32 H32B 0.9600
C32 H32C 0.9600
C33 H33A 0.9600
C33 H33B 0.9600
C33 H33C 0.9600
C34 H34A 0.9600
C34 H34B 0.9600
C34 H34C 0.9600
C35 H35A 0.9600
C35 H35B 0.9600
C35 H35C 0.9600
C36 H36A 0.9600
C36 H36B 0.9600
C36 H36C 0.9600
C37 C38 1.418(8)
C37 H37A 0.9700
C37 H37B 0.9700
C38 C39 1.440(10)
C38 H38A 0.9700
C38 H38B 0.9700
C39 C40 1.427(9)
C39 H39A 0.9700
C39 H39B 0.9700
C40 H40A 0.9700
C40 H40B 0.9700
C41 C42 1.439(8)
C41 H41A 0.9700
C41 H41B 0.9700
C42 C43 1.433(8)
C42 H42A 0.9700
C42 H42B 0.9700
C43 C44 1.492(7)
C43 H43A 0.9700
C43 H43B 0.9700
C44 H44A 0.9700
C44 H44B 0.9700

loop_
_geom_torsion_atom_site_label_1
_geom_torsion_atom_site_label_2
_geom_torsion_atom_site_label_3
_geom_torsion_atom_site_label_4
_geom_torsion
N7 Y2 Cl1 Y1 -136.46(11)
O1 Y2 Cl1 Y1 30.40(7)
N3 Y2 Cl1 Y1 -46.34(9)
N6 Y2 Cl1 Y1 105.31(8)
Cl2 Y2 Cl1 Y1 39.38(9)
O1 Y1 Cl1 Y2 -33.11(8)
N1 Y1 Cl1 Y2 -122.97(10)
N2 Y1 Cl1 Y2 -101.0(10)
O2 Y1 Cl1 Y2 160.56(9)
N3 Y1 Cl1 Y2 42.86(9)
C8 Y1 Cl1 Y2 36.03(12)
C15 Y1 Cl1 Y2 73.38(11)
C9 Y1 Cl1 Y2 61.88(14)
C10 Y1 Cl1 Y2 84.04(11)
N7 Y2 Cl2 Y3 -162.04(10)
O1 Y2 Cl2 Y3 30.81(7)
N3 Y2 Cl2 Y3 103.03(9)
N6 Y2 Cl2 Y3 -46.15(8)
Cl1 Y2 Cl2 Y3 21.79(9)
O1 Y3 Cl2 Y2 -33.27(8)
N4 Y3 Cl2 Y2 -124.61(10)
O3 Y3 Cl2 Y2 157.20(9)
N5 Y3 Cl2 Y2 -170.0(7)
C23 Y3 Cl2 Y2 35.55(12)
N6 Y3 Cl2 Y2 42.59(8)
C24 Y3 Cl2 Y2 60.39(15)
C30 Y3 Cl2 Y2 72.29(10)
C25 Y3 Cl2 Y2 82.74(11)
N1 Y1 O1 Y3 -26.2(3)
N2 Y1 O1 Y3 44.5(3)
O2 Y1 O1 Y3 -95.2(4)
N3 Y1 O1 Y3 152.3(3)
C8 Y1 O1 Y3 120.7(3)
Cl1 Y1 O1 Y3 -129.4(3)
C15 Y1 O1 Y3 158.9(3)
C9 Y1 O1 Y3 110.0(3)
C10 Y1 O1 Y3 133.7(3)
N1 Y1 O1 Y2 144.75(13)
N2 Y1 O1 Y2 -144.55(13)
O2 Y1 O1 Y2 75.8(3)
N3 Y1 O1 Y2 -36.76(12)
C8 Y1 O1 Y2 -68.35(14)
Cl1 Y1 O1 Y2 41.54(8)
C15 Y1 O1 Y2 -30.18(16)
C9 Y1 O1 Y2 -79.04(14)
C10 Y1 O1 Y2 -55.32(17)
N4 Y3 O1 Y1 -43.9(3)
O3 Y3 O1 Y1 -124.5(3)
N5 Y3 O1 Y1 26.6(3)
C23 Y3 O1 Y1 102.7(3)
N6 Y3 O1 Y1 134.0(3)
Cl2 Y3 O1 Y1 -147.5(3)
C24 Y3 O1 Y1 92.1(3)
C30 Y3 O1 Y1 140.4(3)
C25 Y3 O1 Y1 116.2(3)
N4 Y3 O1 Y2 145.20(12)
O3 Y3 O1 Y2 64.6(3)
N5 Y3 O1 Y2 -144.31(12)
C23 Y3 O1 Y2 -68.27(13)
N6 Y3 O1 Y2 -36.97(10)
Cl2 Y3 O1 Y2 41.56(8)
C24 Y3 O1 Y2 -78.85(14)
C30 Y3 O1 Y2 -30.55(14)
C25 Y3 O1 Y2 -54.78(17)
N7 Y2 O1 Y1 86.1(5)
N3 Y2 O1 Y1 40.03(13)
N6 Y2 O1 Y1 -135.03(13)
Cl2 Y2 O1 Y1 141.55(11)
Cl1 Y2 O1 Y1 -43.02(9)
N7 Y2 O1 Y3 -98.6(4)
N3 Y2 O1 Y3 -144.66(14)
N6 Y2 O1 Y3 40.29(11)
Cl2 Y2 O1 Y3 -43.14(8)
Cl1 Y2 O1 Y3 132.30(11)
O1 Y1 O2 C37 -23.7(7)
N1 Y1 O2 C37 -95.6(5)
N2 Y1 O2 C37 -163.6(5)
N3 Y1 O2 C37 80.0(5)
C8 Y1 O2 C37 112.7(5)
Cl1 Y1 O2 C37 9.9(5)
C15 Y1 O2 C37 85.8(5)
C9 Y1 O2 C37 131.1(5)
C10 Y1 O2 C37 113.9(5)
O1 Y1 O2 C40 133.1(4)
N1 Y1 O2 C40 61.3(4)
N2 Y1 O2 C40 -6.8(4)
N3 Y1 O2 C40 -123.2(4)
C8 Y1 O2 C40 -90.4(5)
Cl1 Y1 O2 C40 166.7(4)
C15 Y1 O2 C40 -117.4(4)
C9 Y1 O2 C40 -72.1(4)
C10 Y1 O2 C40 -89.2(4)
O1 Y3 O3 C41 140.8(4)
N4 Y3 O3 C41 57.0(4)
N5 Y3 O3 C41 -12.1(4)
C23 Y3 O3 C41 -96.3(4)
N6 Y3 O3 C41 -126.9(4)
Cl2 Y3 O3 C41 163.5(4)
C24 Y3 O3 C41 -75.9(4)
C30 Y3 O3 C41 -119.6(4)
C25 Y3 O3 C41 -91.3(4)
O1 Y3 O3 C44 -21.9(6)
N4 Y3 O3 C44 -105.8(4)
N5 Y3 O3 C44 -174.9(4)
C23 Y3 O3 C44 100.9(4)
N6 Y3 O3 C44 70.3(4)
Cl2 Y3 O3 C44 0.7(4)
C24 Y3 O3 C44 121.4(4)
C30 Y3 O3 C44 77.7(4)
C25 Y3 O3 C44 105.9(4)
O1 Y1 N1 C4 -83.9(6)
N2 Y1 N1 C4 176.1(6)
O2 Y1 N1 C4 72.7(6)
N3 Y1 N1 C4 -90.0(8)
C8 Y1 N1 C4 -149.5(5)
Cl1 Y1 N1 C4 -6.5(6)
C15 Y1 N1 C4 77.7(8)
C9 Y1 N1 C4 167.8(5)
C10 Y1 N1 C4 126.0(6)
O1 Y1 N1 C1 95.4(3)
N2 Y1 N1 C1 -4.6(3)
O2 Y1 N1 C1 -107.9(3)
N3 Y1 N1 C1 89.3(6)
C8 Y1 N1 C1 29.8(4)
Cl1 Y1 N1 C1 172.9(3)
C15 Y1 N1 C1 -103.0(6)
C9 Y1 N1 C1 -12.9(4)
C10 Y1 N1 C1 -54.6(4)
O1 Y1 N2 C5 -82.6(4)
N1 Y1 N2 C5 6.7(4)
O2 Y1 N2 C5 81.6(4)
N3 Y1 N2 C5 -158.6(4)
C8 Y1 N2 C5 -154.0(4)
Cl1 Y1 N2 C5 -16.0(13)
C15 Y1 N2 C5 169.9(4)
C9 Y1 N2 C5 -179.9(5)
C10 Y1 N2 C5 159.1(4)
O1 Y1 N2 C6 81.6(5)
N1 Y1 N2 C6 171.0(5)
O2 Y1 N2 C6 -114.2(5)
N3 Y1 N2 C6 5.6(5)
C8 Y1 N2 C6 10.3(5)
Cl1 Y1 N2 C6 148.3(8)
C15 Y1 N2 C6 -25.9(5)
C9 Y1 N2 C6 -15.6(5)
C10 Y1 N2 C6 -36.7(5)
N7 Y2 N3 C8 -127.2(3)
O1 Y2 N3 C8 41.6(3)
N6 Y2 N3 C8 51.0(4)
Cl2 Y2 N3 C8 -30.7(3)
Cl1 Y2 N3 C8 119.6(3)
N7 Y2 N3 C15 87.0(4)
O1 Y2 N3 C15 -104.1(4)
N6 Y2 N3 C15 -94.7(4)
Cl2 Y2 N3 C15 -176.5(4)
Cl1 Y2 N3 C15 -26.1(4)
N7 Y2 N3 Y1 161.61(13)
O1 Y2 N3 Y1 -29.56(9)
N6 Y2 N3 Y1 -20.2(3)
Cl2 Y2 N3 Y1 -101.90(9)
Cl1 Y2 N3 Y1 48.43(8)
O1 Y1 N3 C8 -86.2(3)
N1 Y1 N3 C8 -79.8(6)
N2 Y1 N3 C8 9.1(3)
O2 Y1 N3 C8 118.8(3)
Cl1 Y1 N3 C8 -166.8(3)
C15 Y1 N3 C8 107.0(4)
C9 Y1 N3 C8 34.3(3)
C10 Y1 N3 C8 72.1(3)
O1 Y1 N3 C15 166.9(3)
N1 Y1 N3 C15 173.2(5)
N2 Y1 N3 C15 -97.9(3)
O2 Y1 N3 C15 11.8(3)
C8 Y1 N3 C15 -107.0(4)
Cl1 Y1 N3 C15 86.2(3)
C9 Y1 N3 C15 -72.7(3)
C10 Y1 N3 C15 -34.9(3)
O1 Y1 N3 Y2 32.62(10)
N1 Y1 N3 Y2 39.0(6)
N2 Y1 N3 Y2 127.90(14)
O2 Y1 N3 Y2 -122.42(12)
C8 Y1 N3 Y2 118.8(3)
Cl1 Y1 N3 Y2 -48.05(8)
C15 Y1 N3 Y2 -134.2(3)
C9 Y1 N3 Y2 153.1(2)
C10 Y1 N3 Y2 -169.2(2)
O1 Y3 N4 C19 -76.9(6)
O3 Y3 N4 C19 76.0(6)
N5 Y3 N4 C19 173.4(6)
C23 Y3 N4 C19 -145.2(5)
N6 Y3 N4 C19 -86.7(8)
Cl2 Y3 N4 C19 -0.5(6)
C24 Y3 N4 C19 173.7(5)
C30 Y3 N4 C19 88.1(7)
C25 Y3 N4 C19 132.5(5)
O1 Y3 N4 C16 107.0(3)
O3 Y3 N4 C16 -100.1(3)
N5 Y3 N4 C16 -2.7(3)
C23 Y3 N4 C16 38.7(5)
N6 Y3 N4 C16 97.2(6)
Cl2 Y3 N4 C16 -176.6(3)
C24 Y3 N4 C16 -2.4(4)
C30 Y3 N4 C16 -87.9(5)
C25 Y3 N4 C16 -43.5(4)
O1 Y3 N5 C20 -83.2(4)
N4 Y3 N5 C20 4.6(4)
O3 Y3 N5 C20 84.0(4)
C23 Y3 N5 C20 -153.2(4)
N6 Y3 N5 C20 -162.3(4)
Cl2 Y3 N5 C20 51.8(10)
C24 Y3 N5 C20 -175.3(4)
C30 Y3 N5 C20 167.4(4)
C25 Y3 N5 C20 160.5(4)
O1 Y3 N5 C21 97.6(5)
N4 Y3 N5 C21 -174.6(6)
O3 Y3 N5 C21 -95.2(5)
C23 Y3 N5 C21 27.7(5)
N6 Y3 N5 C21 18.5(6)
Cl2 Y3 N5 C21 -127.4(7)
C24 Y3 N5 C21 5.6(5)
C30 Y3 N5 C21 -11.8(6)
C25 Y3 N5 C21 -18.7(5)
N7 Y2 N6 C23 -151.3(3)
O1 Y2 N6 C23 40.0(3)
N3 Y2 N6 C23 30.7(4)
Cl2 Y2 N6 C23 117.0(3)
Cl1 Y2 N6 C23 -35.8(3)
N7 Y2 N6 C30 63.3(4)
O1 Y2 N6 C30 -105.3(4)
N3 Y2 N6 C30 -114.7(4)
Cl2 Y2 N6 C30 -28.3(4)
Cl1 Y2 N6 C30 178.9(4)
N7 Y2 N6 Y3 139.02(12)
O1 Y2 N6 Y3 -29.61(9)
N3 Y2 N6 Y3 -39.0(3)
Cl2 Y2 N6 Y3 47.35(7)
Cl1 Y2 N6 Y3 -105.45(8)
O1 Y3 N6 C23 -87.0(3)
N4 Y3 N6 C23 -76.8(6)
O3 Y3 N6 C23 121.5(3)
N5 Y3 N6 C23 18.4(3)
Cl2 Y3 N6 C23 -166.2(3)
C24 Y3 N6 C23 33.7(3)
C30 Y3 N6 C23 106.2(4)
C25 Y3 N6 C23 71.7(3)
O1 Y3 N6 C30 166.8(3)
N4 Y3 N6 C30 177.0(5)
O3 Y3 N6 C30 15.3(3)
N5 Y3 N6 C30 -87.8(3)
C23 Y3 N6 C30 -106.2(4)
Cl2 Y3 N6 C30 87.5(2)
C24 Y3 N6 C30 -72.6(3)
C25 Y3 N6 C30 -34.5(3)
O1 Y3 N6 Y2 32.42(9)
N4 Y3 N6 Y2 42.6(6)
O3 Y3 N6 Y2 -119.12(11)
N5 Y3 N6 Y2 137.81(13)
C23 Y3 N6 Y2 119.4(3)
Cl2 Y3 N6 Y2 -46.85(7)
C24 Y3 N6 Y2 153.1(2)
C30 Y3 N6 Y2 -134.4(3)
C25 Y3 N6 Y2 -168.9(2)
C34 Si2 N7 Si1 -164.4(3)
C36 Si2 N7 Si1 78.5(4)
C35 Si2 N7 Si1 -45.0(4)
C34 Si2 N7 Y2 11.4(3)
C36 Si2 N7 Y2 -105.7(3)
C35 Si2 N7 Y2 130.8(3)
C32 Si1 N7 Si2 -154.2(3)
C33 Si1 N7 Si2 85.5(4)
C31 Si1 N7 Si2 -34.5(4)
C32 Si1 N7 Y2 30.4(4)
C33 Si1 N7 Y2 -89.9(3)
C31 Si1 N7 Y2 150.1(3)
O1 Y2 N7 Si2 177.5(3)
N3 Y2 N7 Si2 -138.3(2)
N6 Y2 N7 Si2 42.7(2)
Cl2 Y2 N7 Si2 124.41(19)
Cl1 Y2 N7 Si2 -57.6(2)
O1 Y2 N7 Si1 -6.8(6)
N3 Y2 N7 Si1 37.4(3)
N6 Y2 N7 Si1 -141.6(2)
Cl2 Y2 N7 Si1 -59.9(2)
Cl1 Y2 N7 Si1 118.1(2)
C4 N1 C1 C2 0.2(6)
Y1 N1 C1 C2 -179.4(3)
C4 N1 C1 C5 -178.0(5)
Y1 N1 C1 C5 2.4(6)
N1 C1 C2 C3 -0.3(7)
C5 C1 C2 C3 177.5(6)
C1 C2 C3 C4 0.4(7)
C1 N1 C4 C3 0.1(6)
Y1 N1 C4 C3 179.5(4)
C2 C3 C4 N1 -0.3(8)
C6 N2 C5 C1 -173.2(6)
Y1 N2 C5 C1 -8.4(7)
N1 C1 C5 N2 4.3(8)
C2 C1 C5 N2 -173.4(6)
C5 N2 C6 C7 -158.7(6)
Y1 N2 C6 C7 38.0(8)
N2 C6 C7 C9 -40.8(9)
C15 N3 C8 C9 4.1(5)
Y2 N3 C8 C9 -150.6(3)
Y1 N3 C8 C9 -73.5(3)
C15 N3 C8 Y1 77.6(3)
Y2 N3 C8 Y1 -77.1(2)
O1 Y1 C8 C9 -158.0(3)
N1 Y1 C8 C9 -86.8(4)
N2 Y1 C8 C9 -54.0(3)
O2 Y1 C8 C9 39.4(4)
N3 Y1 C8 C9 117.3(4)
Cl1 Y1 C8 C9 130.5(3)
C15 Y1 C8 C9 77.4(3)
C10 Y1 C8 C9 37.8(3)
O1 Y1 C8 N3 84.7(3)
N1 Y1 C8 N3 156.0(2)
N2 Y1 C8 N3 -171.3(3)
O2 Y1 C8 N3 -77.9(3)
Cl1 Y1 C8 N3 13.2(3)
C15 Y1 C8 N3 -39.9(2)
C9 Y1 C8 N3 -117.3(4)
C10 Y1 C8 N3 -79.5(3)
N3 C8 C9 C10 -3.6(5)
Y1 C8 C9 C10 -72.5(3)
N3 C8 C9 C7 170.1(5)
Y1 C8 C9 C7 101.2(5)
N3 C8 C9 Y1 68.9(3)
C6 C7 C9 C8 -53.2(8)
C6 C7 C9 C10 119.2(7)
C6 C7 C9 Y1 26.3(7)
O1 Y1 C9 C8 21.5(3)
N1 Y1 C9 C8 126.5(3)
N2 Y1 C9 C8 117.8(4)
O2 Y1 C9 C8 -148.1(3)
N3 Y1 C9 C8 -35.8(3)
Cl1 Y1 C9 C8 -60.1(4)
C15 Y1 C9 C8 -75.2(3)
C10 Y1 C9 C8 -110.8(5)
O1 Y1 C9 C10 132.3(3)
N1 Y1 C9 C10 -122.7(3)
N2 Y1 C9 C10 -131.4(3)
O2 Y1 C9 C10 -37.3(3)
N3 Y1 C9 C10 75.0(3)
C8 Y1 C9 C10 110.8(5)
Cl1 Y1 C9 C10 50.7(3)
C15 Y1 C9 C10 35.6(3)
O1 Y1 C9 C7 -102.2(4)
N1 Y1 C9 C7 2.9(5)
N2 Y1 C9 C7 -5.8(4)
O2 Y1 C9 C7 88.2(4)
N3 Y1 C9 C7 -159.4(5)
C8 Y1 C9 C7 -123.7(6)
Cl1 Y1 C9 C7 176.3(4)
C15 Y1 C9 C7 161.2(5)
C10 Y1 C9 C7 125.5(6)
C8 C9 C10 C11 -178.3(6)
C7 C9 C10 C11 8.0(9)
Y1 C9 C10 C11 116.9(6)
C8 C9 C10 C15 1.5(5)
C7 C9 C10 C15 -172.2(5)
Y1 C9 C10 C15 -63.3(3)
C8 C9 C10 Y1 64.9(3)
C7 C9 C10 Y1 -108.9(5)
O1 Y1 C10 C9 -56.0(3)
N1 Y1 C10 C9 89.4(4)
N2 Y1 C10 C9 42.8(3)
O2 Y1 C10 C9 142.7(3)
N3 Y1 C10 C9 -79.9(3)
C8 Y1 C10 C9 -38.7(3)
Cl1 Y1 C10 C9 -137.8(3)
C15 Y1 C10 C9 -115.9(5)
O1 Y1 C10 C11 173.6(5)
N1 Y1 C10 C11 -41.1(6)
N2 Y1 C10 C11 -87.7(5)
O2 Y1 C10 C11 12.2(5)
N3 Y1 C10 C11 149.6(6)
C8 Y1 C10 C11 -169.1(6)
Cl1 Y1 C10 C11 91.7(5)
C15 Y1 C10 C11 113.7(7)
C9 Y1 C10 C11 -130.5(6)
O1 Y1 C10 C15 59.9(4)
N1 Y1 C10 C15 -154.8(3)
N2 Y1 C10 C15 158.7(3)
O2 Y1 C10 C15 -101.4(3)
N3 Y1 C10 C15 36.0(3)
C8 Y1 C10 C15 77.2(3)
Cl1 Y1 C10 C15 -21.9(3)
C9 Y1 C10 C15 115.9(5)
C9 C10 C11 C12 -179.5(6)
C15 C10 C11 C12 0.7(8)
Y1 C10 C11 C12 -84.9(6)
C10 C11 C12 C13 0.2(10)
C11 C12 C13 C14 -1.3(11)
C12 C13 C14 C15 1.4(10)
C13 C14 C15 N3 177.9(5)
C13 C14 C15 C10 -0.4(8)
C13 C14 C15 Y1 94.1(6)
C8 N3 C15 C14 178.6(5)
Y2 N3 C15 C14 -32.8(7)
Y1 N3 C15 C14 -108.7(6)
C8 N3 C15 C10 -2.9(5)
Y2 N3 C15 C10 145.7(4)
Y1 N3 C15 C10 69.7(4)
C8 N3 C15 Y1 -72.7(3)
Y2 N3 C15 Y1 76.0(3)
C9 C10 C15 C14 179.5(5)
C11 C10 C15 C14 -0.6(8)
Y1 C10 C15 C14 116.1(5)
C9 C10 C15 N3 0.9(5)
C11 C10 C15 N3 -179.3(4)
Y1 C10 C15 N3 -62.5(3)
C9 C10 C15 Y1 63.4(3)
C11 C10 C15 Y1 -116.7(5)
O1 Y1 C15 C14 111.2(4)
N1 Y1 C15 C14 -50.0(8)
N2 Y1 C15 C14 -142.6(4)
O2 Y1 C15 C14 -45.2(4)
N3 Y1 C15 C14 124.0(5)
C8 Y1 C15 C14 165.1(5)
Cl1 Y1 C15 C14 38.1(4)
C9 Y1 C15 C14 -155.1(5)
C10 Y1 C15 C14 -119.7(6)
O1 Y1 C15 N3 -12.9(3)
N1 Y1 C15 N3 -174.1(5)
N2 Y1 C15 N3 93.4(3)
O2 Y1 C15 N3 -169.2(3)
C8 Y1 C15 N3 41.1(3)
Cl1 Y1 C15 N3 -85.9(3)
C9 Y1 C15 N3 80.9(3)
C10 Y1 C15 N3 116.2(5)
O1 Y1 C15 C10 -129.1(3)
N1 Y1 C15 C10 69.7(7)
N2 Y1 C15 C10 -22.8(4)
O2 Y1 C15 C10 74.6(3)
N3 Y1 C15 C10 -116.2(5)
C8 Y1 C15 C10 -75.2(3)
Cl1 Y1 C15 C10 157.8(3)
C9 Y1 C15 C10 -35.4(3)
C19 N4 C16 C17 0.4(6)
Y3 N4 C16 C17 177.7(4)
C19 N4 C16 C20 -176.6(5)
Y3 N4 C16 C20 0.8(6)
N4 C16 C17 C18 -0.8(7)
C20 C16 C17 C18 175.7(6)
C16 C17 C18 C19 0.9(8)
C16 N4 C19 C18 0.2(7)
Y3 N4 C19 C18 -176.1(4)
C17 C18 C19 N4 -0.7(8)
C21 N5 C20 C16 173.1(6)
Y3 N5 C20 C16 -6.2(7)
N4 C16 C20 N5 3.9(8)
C17 C16 C20 N5 -172.3(6)
C20 N5 C21 C22 161.9(6)
Y3 N5 C21 C22 -18.9(10)
N5 C21 C22 C24 24.7(10)
C30 N6 C23 C24 4.6(5)
Y2 N6 C23 C24 -150.0(3)
Y3 N6 C23 C24 -74.0(4)
C30 N6 C23 Y3 78.6(3)
Y2 N6 C23 Y3 -76.0(2)
O1 Y3 C23 C24 -157.9(3)
N4 Y3 C23 C24 -83.3(4)
O3 Y3 C23 C24 45.6(4)
N5 Y3 C23 C24 -44.6(3)
N6 Y3 C23 C24 118.2(4)
Cl2 Y3 C23 C24 131.9(3)
C30 Y3 C23 C24 78.4(3)
C25 Y3 C23 C24 38.8(3)
O1 Y3 C23 N6 83.9(3)
N4 Y3 C23 N6 158.5(2)
O3 Y3 C23 N6 -72.6(3)
N5 Y3 C23 N6 -162.8(3)
Cl2 Y3 C23 N6 13.7(3)
C24 Y3 C23 N6 -118.2(4)
C30 Y3 C23 N6 -39.8(2)
C25 Y3 C23 N6 -79.4(3)
N6 C23 C24 C25 -4.1(5)
Y3 C23 C24 C25 -74.3(3)
N6 C23 C24 C22 172.1(4)
Y3 C23 C24 C22 101.9(5)
N6 C23 C24 Y3 70.2(3)
C21 C22 C24 C23 -98.5(8)
C21 C22 C24 C25 76.8(8)
C21 C22 C24 Y3 -19.0(8)
O1 Y3 C24 C23 21.6(3)
N4 Y3 C24 C23 128.7(3)
O3 Y3 C24 C23 -142.3(3)
N5 Y3 C24 C23 128.9(4)
N6 Y3 C24 C23 -35.2(3)
Cl2 Y3 C24 C23 -58.0(3)
C30 Y3 C24 C23 -73.8(3)
C25 Y3 C24 C23 -109.3(4)
O1 Y3 C24 C25 130.9(3)
N4 Y3 C24 C25 -122.1(3)
O3 Y3 C24 C25 -33.0(3)
N5 Y3 C24 C25 -121.8(3)
C23 Y3 C24 C25 109.3(4)
N6 Y3 C24 C25 74.0(3)
Cl2 Y3 C24 C25 51.3(3)
C30 Y3 C24 C25 35.5(3)
O1 Y3 C24 C22 -100.6(4)
N4 Y3 C24 C22 6.5(5)
O3 Y3 C24 C22 95.5(4)
N5 Y3 C24 C22 6.7(4)
C23 Y3 C24 C22 -122.1(6)
N6 Y3 C24 C22 -157.4(5)
Cl2 Y3 C24 C22 179.8(4)
C30 Y3 C24 C22 164.0(5)
C25 Y3 C24 C22 128.6(6)
C23 C24 C25 C26 -177.1(5)
C22 C24 C25 C26 6.8(9)
Y3 C24 C25 C26 117.1(5)
C23 C24 C25 C30 1.8(5)
C22 C24 C25 C30 -174.3(4)
Y3 C24 C25 C30 -64.0(3)
C23 C24 C25 Y3 65.8(3)
C22 C24 C25 Y3 -110.3(5)
O1 Y3 C25 C26 172.0(4)
N4 Y3 C25 C26 -41.6(6)
O3 Y3 C25 C26 16.1(5)
N5 Y3 C25 C26 -80.2(5)
C23 Y3 C25 C26 -169.8(6)
N6 Y3 C25 C26 148.9(5)
Cl2 Y3 C25 C26 92.0(5)
C24 Y3 C25 C26 -130.7(6)
C30 Y3 C25 C26 113.8(6)
O1 Y3 C25 C30 58.3(3)
N4 Y3 C25 C30 -155.4(3)
O3 Y3 C25 C30 -97.7(3)
N5 Y3 C25 C30 166.0(3)
C23 Y3 C25 C30 76.5(3)
N6 Y3 C25 C30 35.1(2)
Cl2 Y3 C25 C30 -21.8(3)
C24 Y3 C25 C30 115.5(4)
O1 Y3 C25 C24 -57.2(3)
N4 Y3 C25 C24 89.1(3)
O3 Y3 C25 C24 146.8(3)
N5 Y3 C25 C24 50.5(3)
C23 Y3 C25 C24 -39.1(3)
N6 Y3 C25 C24 -80.4(3)
Cl2 Y3 C25 C24 -137.3(3)
C30 Y3 C25 C24 -115.5(4)
C30 C25 C26 C27 -0.2(7)
C24 C25 C26 C27 178.6(5)
Y3 C25 C26 C27 -87.2(6)
C25 C26 C27 C28 0.5(9)
C26 C27 C28 C29 -0.3(9)
C27 C28 C29 C30 -0.2(8)
C23 N6 C30 C29 177.1(4)
Y2 N6 C30 C29 -34.4(6)
Y3 N6 C30 C29 -111.0(5)
C23 N6 C30 C25 -3.2(4)
Y2 N6 C30 C25 145.3(3)
Y3 N6 C30 C25 68.8(3)
C23 N6 C30 Y3 -71.9(3)
Y2 N6 C30 Y3 76.5(3)
C28 C29 C30 N6 -179.9(4)
C28 C29 C30 C25 0.4(7)
C28 C29 C30 Y3 95.4(5)
C26 C25 C30 N6 180.0(4)
C24 C25 C30 N6 0.9(5)
Y3 C25 C30 N6 -61.8(3)
C26 C25 C30 C29 -0.3(7)
C24 C25 C30 C29 -179.3(4)
Y3 C25 C30 C29 118.0(4)
C26 C25 C30 Y3 -118.2(4)
C24 C25 C30 Y3 62.7(3)
O1 Y3 C30 N6 -12.9(3)
N4 Y3 C30 N6 -177.7(4)
O3 Y3 C30 N6 -165.6(3)
N5 Y3 C30 N6 102.6(3)
C23 Y3 C30 N6 41.7(2)
Cl2 Y3 C30 N6 -84.9(2)
C24 Y3 C30 N6 81.4(3)
C25 Y3 C30 N6 117.1(4)
O1 Y3 C30 C29 110.6(4)
N4 Y3 C30 C29 -54.3(7)
O3 Y3 C30 C29 -42.2(4)
N5 Y3 C30 C29 -133.9(4)
C23 Y3 C30 C29 165.1(5)
N6 Y3 C30 C29 123.4(5)
Cl2 Y3 C30 C29 38.6(4)
C24 Y3 C30 C29 -155.2(5)
C25 Y3 C30 C29 -119.5(5)
O1 Y3 C30 C25 -130.0(3)
N4 Y3 C30 C25 65.2(6)
O3 Y3 C30 C25 77.3(3)
N5 Y3 C30 C25 -14.5(3)
C23 Y3 C30 C25 -75.4(3)
N6 Y3 C30 C25 -117.1(4)
Cl2 Y3 C30 C25 158.0(3)
C24 Y3 C30 C25 -35.8(3)
C40 O2 C37 C38 -4.7(9)
Y1 O2 C37 C38 154.1(5)
O2 C37 C38 C39 -6.0(11)
C37 C38 C39 C40 14.6(12)
C38 C39 C40 O2 -17.4(10)
C37 O2 C40 C39 13.6(8)
Y1 O2 C40 C39 -148.0(6)
C44 O3 C41 C42 -8.1(7)
Y3 O3 C41 C42 -174.7(5)
O3 C41 C42 C43 -5.7(9)
C41 C42 C43 C44 16.6(9)
C41 O3 C44 C43 18.1(7)
Y3 O3 C44 C43 -177.8(4)
C42 C43 C44 O3 -21.3(8)
